data_7701450
loop_
_publ_author_name
'Bauer, Elisabeth B.'
'Bernd, Marco A.'
'Sch\"utz, Max'
'Oberkofler, Jens'
'P\"othig, Alexander'
'Reich, Robert M.'
'K\"uhn, Fritz E'

_publ_section_title
;
 Synthesis, characterization, and biological studies of multidentate
 gold(i) and gold(iii) NHC complexes.
;
_journal_name_full 'Dalton transactions (Cambridge, England : 2003)'
_journal_paper_doi 10.1039/c9dt03183a
_journal_year 2019
_chemical_compound_source 'see text'
_chemical_formula_moiety 'C64 H48 Au4 N16, 4(C F3 O3 S), 4(C3 H7 N O)'
_chemical_formula_sum 'C80 H76 Au4 F12 N20 O16 S4'
_chemical_formula_weight 2717.73
_space_group_IT_number 2
_space_group_name_Hall '-P 1'
_space_group_name_H-M_alt 'P -1'
_symmetry_cell_setting triclinic
_symmetry_Int_Tables_number 2
_symmetry_space_group_name_Hall '-P 1'
_symmetry_space_group_name_H-M 'P -1'
_atom_sites_solution_hydrogens geom
_audit_update_record
;
2019-07-31 deposited with the CCDC.    2019-10-14 downloaded from the CCDC.
;
_cell_angle_alpha 67.459(2)
_cell_angle_beta 85.945(2)
_cell_angle_gamma 84.111(2)
_cell_formula_units_Z 1
_cell_length_a 12.3978(7)
_cell_length_b 12.7838(7)
_cell_length_c 16.2846(9)
_cell_measurement_reflns_used 9897
_cell_measurement_temperature 100
_cell_measurement_theta_max 30.3172
_cell_measurement_theta_min 2.2929
_cell_volume 2369.8(2)
_computing_cell_refinement 'SAINT (Bruker, 2017)'
_computing_data_collection 'APEX III Control Software (Bruker, 2016)'
_computing_data_reduction 'SAINT (Bruker, 2017)'
_computing_molecular_graphics 'PLATON (Spek, 2011)'
_computing_publication_material 'PLATON (Spek, 2011), enCIFer (Allen, 2014)'
_computing_structure_refinement 'SHELXL2014 (Sheldrick, 2014), SHELXLE (Huebschle, 2011)'
_computing_structure_solution 'SHELXT (Sheldrick, 2015)'
_diffrn_ambient_temperature 100
_diffrn_detector ' CMOS plate '
_diffrn_detector_area_resol_mean 16
_diffrn_measured_fraction_theta_full 0.999
_diffrn_measured_fraction_theta_max 0.999
_diffrn_measurement_device ' \k-geometry diffractometer '
_diffrn_measurement_device_type ' Bruker Photon CMOS '
_diffrn_measurement_method ' phi- and omega-rotation '
_diffrn_radiation_monochromator 'Helios optic'
_diffrn_radiation_probe x-ray
_diffrn_radiation_source 'TXS rotating anode'
_diffrn_radiation_type MoK\a
_diffrn_radiation_wavelength 0.71073
_diffrn_reflns_av_R_equivalents 0.0585
_diffrn_reflns_av_unetI/netI 0.0261
_diffrn_reflns_limit_h_max 16
_diffrn_reflns_limit_h_min -16
_diffrn_reflns_limit_k_max 17
_diffrn_reflns_limit_k_min -17
_diffrn_reflns_limit_l_max 21
_diffrn_reflns_limit_l_min -21
_diffrn_reflns_number 130457
_diffrn_reflns_reduction_process
;
;
_diffrn_reflns_theta_full 25.24
_diffrn_reflns_theta_max 28.70
_diffrn_reflns_theta_min 2.49
_exptl_absorpt_coefficient_mu 6.356
_exptl_absorpt_correction_T_max 0.7461
_exptl_absorpt_correction_T_min 0.6551
_exptl_absorpt_correction_type multi-scan
_exptl_absorpt_process_details 'SADABS 2016/2, Bruker, 2016'
_exptl_crystal_colour 'clear yellow'
_exptl_crystal_density_diffrn 1.904
_exptl_crystal_density_method 'Not Measured'
_exptl_crystal_description fragment
_exptl_crystal_F_000 1312
_exptl_crystal_size_max 0.103
_exptl_crystal_size_mid 0.041
_exptl_crystal_size_min 0.039
_refine_diff_density_max 1.857
_refine_diff_density_min -1.567
_refine_diff_density_rms 0.141
_refine_ls_extinction_method none
_refine_ls_goodness_of_fit_ref 1.028
_refine_ls_hydrogen_treatment constr
_refine_ls_matrix_type full
_refine_ls_number_parameters 811
_refine_ls_number_reflns 12237
_refine_ls_number_restraints 733
_refine_ls_restrained_S_all 1.038
_refine_ls_R_factor_all 0.0373
_refine_ls_R_factor_gt 0.0266
_refine_ls_shift/su_max 0.003
_refine_ls_shift/su_mean 0.000
_refine_ls_structure_factor_coef Fsqd
_refine_ls_weighting_details 'W=1/[\S^2^(FO^2^)+(0.0322P)^2^+7.7349P] WHERE P=(FO^2^+2FC^2^)/3'
_refine_ls_weighting_scheme calc
_refine_ls_wR_factor_gt 0.0627
_refine_ls_wR_factor_ref 0.0671
_reflns_number_gt 10218
_reflns_number_total 12237
_reflns_threshold_expression I>2\s(I)
_cod_data_source_file c9dt03183a2.cif
_cod_data_source_block berma17_0m_sq
_cod_database_code 7701450

loop_
_space_group_symop_id
_space_group_symop_operation_xyz
1 x,y,z
2 -x,-y,-z

loop_
_atom_site_label
_atom_site_type_symbol
_atom_site_fract_x
_atom_site_fract_y
_atom_site_fract_z
_atom_site_U_iso_or_equiv
_atom_site_adp_type
_atom_site_occupancy
_atom_site_site_symmetry_order
_atom_site_calc_flag
_atom_site_refinement_flags_posn
_atom_site_refinement_flags_adp
_atom_site_refinement_flags_occupancy
_atom_site_disorder_assembly
_atom_site_disorder_group
Au1 Au 0.64678(2) 0.63234(2) 0.49118(2) 0.01332(4) Uani 1 1 d . . . . .
N1 N 0.5886(3) 0.2138(3) 0.6953(2) 0.0153(6) Uani 1 1 d . . . . .
C1 C 0.6360(3) 0.3071(3) 0.6396(2) 0.0141(7) Uani 1 1 d . . . . .
Au2 Au 0.62090(2) 0.37945(2) 0.50549(2) 0.01385(4) Uani 1 1 d . . . . .
C34 C 0.1380(9) -0.0310(10) 0.7667(7) 0.0460(5) Uani 0.508(5) 1 d D U P A 5
O5 O 0.2295(8) 0.0262(8) 0.8725(5) 0.0442(6) Uani 0.508(5) 1 d D U P A 5
F5 F 0.0442(6) 0.0327(6) 0.7710(5) 0.0506(7) Uani 0.508(5) 1 d D U P A 5
O6 O 0.2384(8) 0.1471(7) 0.7156(5) 0.0425(8) Uani 0.508(5) 1 d D U P A 5
F6 F 0.1351(6) -0.0340(6) 0.6849(4) 0.0488(6) Uani 0.508(5) 1 d D U P A 5
F4 F 0.1277(6) -0.1368(6) 0.8244(5) 0.0493(7) Uani 0.508(5) 1 d D U P A 5
O4 O 0.3440(7) -0.0383(8) 0.7636(5) 0.0440(7) Uani 0.508(5) 1 d D U P A 5
S2 S 0.2546(7) 0.0318(8) 0.7838(6) 0.0435(4) Uani 0.508(5) 1 d D U P A 5
C34A C 0.1586(9) -0.0601(9) 0.7890(7) 0.0459(5) Uani 0.492(5) 1 d D U P A 6
O5A O 0.2535(8) 0.0526(8) 0.8613(5) 0.0440(6) Uani 0.492(5) 1 d D U P A 6
F5A F 0.0576(7) -0.0048(7) 0.7860(5) 0.0497(6) Uani 0.492(5) 1 d D U P A 6
O6A O 0.2532(8) 0.1181(8) 0.6998(5) 0.0431(8) Uani 0.492(5) 1 d D U P A 6
F6A F 0.1659(6) -0.0961(6) 0.7202(4) 0.0484(6) Uani 0.492(5) 1 d D U P A 6
F4A F 0.1551(6) -0.1500(6) 0.8636(5) 0.0483(8) Uani 0.492(5) 1 d D U P A 6
O4A O 0.3633(7) -0.0522(8) 0.7907(5) 0.0442(7) Uani 0.492(5) 1 d D U P A 6
S2A S 0.2610(8) 0.0285(9) 0.7841(7) 0.0434(4) Uani 0.492(5) 1 d D U P A 6
S1 S 0.7194(6) 0.6280(6) 0.8034(6) 0.0290(3) Uani 0.505(8) 1 d D U P B 1
F1 F 0.8175(6) 0.6793(6) 0.9140(4) 0.0353(6) Uani 0.505(8) 1 d D U P B 1
O1 O 0.7133(7) 0.5240(6) 0.8786(5) 0.0322(7) Uani 0.505(8) 1 d D U P B 1
F2 F 0.9297(5) 0.6464(7) 0.8073(5) 0.0386(6) Uani 0.505(8) 1 d D U P B 1
O2 O 0.6365(6) 0.7188(7) 0.8017(5) 0.0299(6) Uani 0.505(8) 1 d D U P B 1
F3 F 0.8247(6) 0.8004(5) 0.7745(4) 0.0355(6) Uani 0.505(8) 1 d D U P B 1
O3 O 0.7387(10) 0.6257(11) 0.7166(7) 0.0296(6) Uani 0.505(8) 1 d D U P B 1
C33 C 0.8322(8) 0.6891(9) 0.8287(6) 0.0323(4) Uani 0.505(8) 1 d D U P B 1
S1A S 0.7229(6) 0.6229(6) 0.8031(6) 0.0291(3) Uani 0.495(8) 1 d D U P B 2
F1A F 0.8343(6) 0.7106(6) 0.8940(4) 0.0356(5) Uani 0.495(8) 1 d D U P B 2
O1A O 0.7437(7) 0.5056(6) 0.8632(5) 0.0326(7) Uani 0.495(8) 1 d D U P B 2
F2A F 0.9261(5) 0.6140(6) 0.8340(5) 0.0381(6) Uani 0.495(8) 1 d D U P B 2
O2A O 0.6238(6) 0.6809(7) 0.8199(5) 0.0307(7) Uani 0.495(8) 1 d D U P B 2
F3A F 0.8615(6) 0.7869(6) 0.7554(4) 0.0362(7) Uani 0.495(8) 1 d D U P B 2
O3A O 0.7500(10) 0.6359(11) 0.7112(7) 0.0296(6) Uani 0.495(8) 1 d D U P B 2
C33A C 0.8374(8) 0.6897(9) 0.8193(7) 0.0323(4) Uani 0.495(8) 1 d D U P B 2
N2 N 0.7102(3) 0.3275(3) 0.6881(2) 0.0154(6) Uani 1 1 d . . . . .
C2 C 0.6293(3) 0.1771(3) 0.7805(2) 0.0195(8) Uani 1 1 d . . . . .
N3 N 0.8249(2) 0.4443(3) 0.5691(2) 0.0146(6) Uani 1 1 d . . . . .
C3 C 0.6023(4) 0.0891(4) 0.8603(3) 0.0288(9) Uani 1 1 d . . . . .
H3 H 0.549461 0.038601 0.863679 0.035 Uiso 1 1 calc R U . . .
N4 N 0.8282(3) 0.5040(3) 0.4250(2) 0.0152(6) Uani 1 1 d . . . . .
C4 C 0.6578(5) 0.0803(4) 0.9343(3) 0.0377(12) Uani 1 1 d . . . . .
H4 H 0.642605 0.021783 0.989959 0.045 Uiso 1 1 calc R U . . .
C17 C 0.6435(3) 0.4115(3) 0.3735(2) 0.0165(7) Uani 1 1 d . . . . .
C20 C 0.7893(4) 0.4569(4) 0.0976(3) 0.0338(11) Uani 1 1 d . . . . .
H20 H 0.834939 0.482866 0.045570 0.041 Uiso 1 1 calc R U . . .
C21 C 0.7078(4) 0.3868(4) 0.1010(3) 0.0332(10) Uani 1 1 d . . . . .
H21 H 0.699654 0.366754 0.051416 0.040 Uiso 1 1 calc R U . . .
C22 C 0.6389(4) 0.3463(4) 0.1750(3) 0.0262(9) Uani 1 1 d . . . . .
H22 H 0.583779 0.298515 0.177637 0.031 Uiso 1 1 calc R U . . .
C23 C 0.6543(3) 0.3791(3) 0.2452(2) 0.0190(8) Uani 1 1 d . . . . .
C24 C 0.5059(3) 0.2901(3) 0.3560(2) 0.0168(7) Uani 1 1 d . . . . .
H24A H 0.439110 0.342061 0.348340 0.020 Uiso 1 1 calc R U . . .
H24B H 0.501666 0.246098 0.317997 0.020 Uiso 1 1 calc R U . . .
C25 C 0.4677(3) 0.2406(3) 0.5162(2) 0.0138(7) Uani 1 1 d . . . . .
C26 C 0.5808(3) 0.1131(3) 0.4793(2) 0.0153(7) Uani 1 1 d . . . . .
C27 C 0.6405(3) 0.0519(3) 0.4356(3) 0.0192(8) Uani 1 1 d . . . . .
H27 H 0.643956 0.076919 0.372571 0.023 Uiso 1 1 calc R U . . .
C28 C 0.6951(4) -0.0484(4) 0.4894(3) 0.0251(9) Uani 1 1 d . . . . .
H28 H 0.737452 -0.093579 0.462465 0.030 Uiso 1 1 calc R U . . .
C29 C 0.6901(4) -0.0853(3) 0.5821(3) 0.0253(9) Uani 1 1 d . . . . .
H29 H 0.728842 -0.154971 0.616199 0.030 Uiso 1 1 calc R U . . .
C30 C 0.6303(3) -0.0234(3) 0.6256(3) 0.0208(8) Uani 1 1 d . . . . .
H30 H 0.626910 -0.048203 0.688609 0.025 Uiso 1 1 calc R U . . .
C31 C 0.5759(3) 0.0768(3) 0.5719(2) 0.0166(7) Uani 1 1 d . . . . .
C32 C 0.4940(3) 0.1673(3) 0.6776(2) 0.0171(7) Uani 1 1 d . . . . .
H32A H 0.484993 0.091488 0.724703 0.020 Uiso 1 1 calc R U . . .
H32B H 0.428145 0.217470 0.679049 0.020 Uiso 1 1 calc R U . . .
C35 C 0.9579(4) 0.7380(4) 0.1516(3) 0.0288(9) Uani 1 1 d . . . . .
H35 H 0.915941 0.794046 0.167747 0.035 Uiso 1 1 calc R U . . .
C36 C 1.0387(4) 0.6781(4) 0.0349(3) 0.0332(10) Uani 1 1 d . . . . .
H36A H 0.994583 0.655526 -0.002188 0.050 Uiso 1 1 calc R U . . .
H36B H 1.062485 0.610880 0.086486 0.050 Uiso 1 1 calc R U . . .
H36C H 1.102379 0.713234 0.000022 0.050 Uiso 1 1 calc R U . . .
C37 C 0.9325(5) 0.8668(5) -0.0024(3) 0.0437(13) Uani 1 1 d . . . . .
H37A H 0.993080 0.908232 -0.037468 0.066 Uiso 1 1 calc R U . . .
H37B H 0.890672 0.912646 0.027049 0.066 Uiso 1 1 calc R U . . .
H37C H 0.885487 0.851438 -0.041681 0.066 Uiso 1 1 calc R U . . .
N10 N 0.5552(9) 0.6737(8) 0.0942(4) 0.0397(8) Uani 0.786(5) 1 d D U P C 3
O8 O 0.5530(4) 0.6373(5) 0.2419(3) 0.0409(9) Uani 0.786(5) 1 d D U P C 3
C38 C 0.5194(6) 0.6224(6) 0.1785(4) 0.0396(8) Uani 0.786(5) 1 d D U P C 3
H38 H 0.464504 0.571425 0.189817 0.048 Uiso 0.786(5) 1 calc R U P C 3
C39 C 0.5086(6) 0.6486(6) 0.0240(4) 0.0412(9) Uani 0.786(5) 1 d D U P C 3
H39A H 0.468781 0.717277 -0.016292 0.062 Uiso 0.786(5) 1 calc R U P C 3
H39B H 0.458986 0.588567 0.050890 0.062 Uiso 0.786(5) 1 calc R U P C 3
H39C H 0.567039 0.623151 -0.009586 0.062 Uiso 0.786(5) 1 calc R U P C 3
C40 C 0.6355(6) 0.7530(6) 0.0684(5) 0.0428(9) Uani 0.786(5) 1 d D U P C 3
H40A H 0.702342 0.719376 0.049367 0.064 Uiso 0.786(5) 1 calc R U P C 3
H40B H 0.650040 0.772537 0.118920 0.064 Uiso 0.786(5) 1 calc R U P C 3
H40C H 0.609443 0.821839 0.019035 0.064 Uiso 0.786(5) 1 calc R U P C 3
N10A N 0.553(3) 0.689(3) 0.0866(13) 0.0401(8) Uani 0.214(5) 1 d D U P C 4
O8A O 0.5959(16) 0.6842(16) 0.2200(10) 0.0396(11) Uani 0.214(5) 1 d D U P C 4
C38A C 0.6111(19) 0.723(2) 0.1383(12) 0.0401(8) Uani 0.214(5) 1 d D U P C 4
H38A H 0.663574 0.776598 0.111740 0.048 Uiso 0.214(5) 1 calc R U P C 4
C39A C 0.579(2) 0.746(2) -0.0104(12) 0.0415(10) Uani 0.214(5) 1 d D U P C 4
H39D H 0.519030 0.801138 -0.039057 0.062 Uiso 0.214(5) 1 calc R U P C 4
H39E H 0.591477 0.689236 -0.037198 0.062 Uiso 0.214(5) 1 calc R U P C 4
H39F H 0.645276 0.786245 -0.018591 0.062 Uiso 0.214(5) 1 calc R U P C 4
C40A C 0.4719(19) 0.6135(19) 0.1129(15) 0.0405(10) Uani 0.214(5) 1 d D U P C 4
H40D H 0.407452 0.648826 0.077954 0.061 Uiso 0.214(5) 1 calc R U P C 4
H40E H 0.453224 0.594338 0.176229 0.061 Uiso 0.214(5) 1 calc R U P C 4
H40F H 0.498324 0.544237 0.103036 0.061 Uiso 0.214(5) 1 calc R U P C 4
C11 C 0.9900(3) 0.3012(4) 0.5956(3) 0.0210(8) Uani 1 1 d . . . . .
H11 H 0.988138 0.274646 0.658722 0.025 Uiso 1 1 calc R U . . .
C12 C 1.0699(4) 0.2613(4) 0.5486(3) 0.0275(9) Uani 1 1 d . . . . .
H12 H 1.124700 0.205782 0.580362 0.033 Uiso 1 1 calc R U . . .
N5 N 0.7260(3) 0.4669(3) 0.3209(2) 0.0169(6) Uani 1 1 d . . . . .
C5 C 0.7346(5) 0.1545(5) 0.9293(3) 0.0399(12) Uani 1 1 d . . . . .
H5 H 0.770391 0.145041 0.981688 0.048 Uiso 1 1 calc R U . . .
N6 N 0.6007(3) 0.3569(3) 0.3278(2) 0.0171(6) Uani 1 1 d . . . . .
C6 C 0.7607(4) 0.2417(4) 0.8506(3) 0.0299(10) Uani 1 1 d . . . . .
H6 H 0.812391 0.293149 0.847536 0.036 Uiso 1 1 calc R U . . .
C7 C 0.7066(3) 0.2496(3) 0.7760(3) 0.0199(8) Uani 1 1 d . . . . .
N7 N 0.5118(3) 0.2131(3) 0.4479(2) 0.0144(6) Uani 1 1 d . . . . .
O7 O 0.9933(3) 0.6504(3) 0.2124(2) 0.0307(7) Uani 1 1 d . . . . .
C8 C 0.7814(3) 0.4215(3) 0.6585(2) 0.0168(7) Uani 1 1 d . . . . .
H8A H 0.739728 0.490850 0.660626 0.020 Uiso 1 1 calc R U . . .
H8AB H 0.841938 0.402054 0.699705 0.020 Uiso 1 1 calc R U . . .
N8 N 0.5056(3) 0.1572(3) 0.5916(2) 0.0142(6) Uani 1 1 d . . . . .
C9 C 0.7728(3) 0.5165(3) 0.4962(2) 0.0142(7) Uani 1 1 d . . . . .
N9 N 0.9748(3) 0.7589(3) 0.0650(2) 0.0299(8) Uani 1 1 d . . . . .
C10 C 0.9127(3) 0.3825(3) 0.5448(3) 0.0169(7) Uani 1 1 d . . . . .
C13 C 1.0722(3) 0.3007(4) 0.4555(3) 0.0289(9) Uani 1 1 d . . . . .
H13 H 1.128683 0.271149 0.425969 0.035 Uiso 1 1 calc R U . . .
C16 C 0.7857(3) 0.5501(3) 0.3368(2) 0.0194(8) Uani 1 1 d . . . . .
H16A H 0.846288 0.572401 0.292221 0.023 Uiso 1 1 calc R U . . .
H16B H 0.736781 0.619070 0.329686 0.023 Uiso 1 1 calc R U . . .
C15 C 0.9147(3) 0.4202(3) 0.4530(3) 0.0183(7) Uani 1 1 d . . . . .
C14 C 0.9947(3) 0.3810(4) 0.4055(3) 0.0236(8) Uani 1 1 d . . . . .
H14 H 0.996137 0.407797 0.342346 0.028 Uiso 1 1 calc R U . . .
C19 C 0.8058(4) 0.4895(4) 0.1672(3) 0.0262(9) Uani 1 1 d . . . . .
H19 H 0.861624 0.536375 0.164728 0.031 Uiso 1 1 calc R U . . .
C18 C 0.7355(3) 0.4494(3) 0.2411(2) 0.0192(8) Uani 1 1 d . . . . .

loop_
_atom_site_aniso_label
_atom_site_aniso_U_11
_atom_site_aniso_U_22
_atom_site_aniso_U_33
_atom_site_aniso_U_23
_atom_site_aniso_U_13
_atom_site_aniso_U_12
Au1 0.01379(7) 0.01236(7) 0.01373(7) -0.00531(5) -0.00005(5) 0.00052(5)
N1 0.0182(15) 0.0159(15) 0.0115(14) -0.0052(12) -0.0023(11) 0.0006(12)
C1 0.0148(17) 0.0161(16) 0.0131(16) -0.0081(13) 0.0011(13) 0.0001(13)
Au2 0.01580(7) 0.01534(7) 0.01053(6) -0.00483(5) -0.00030(5) -0.00214(5)
C34 0.0495(10) 0.0502(9) 0.0307(7) -0.0056(7) 0.0005(7) -0.0109(8)
O5 0.0495(15) 0.0489(14) 0.0271(9) -0.0060(9) 0.0015(10) -0.0073(12)
F5 0.0495(12) 0.0530(14) 0.0367(13) -0.0022(12) 0.0013(12) -0.0094(11)
O6 0.0467(14) 0.0491(11) 0.0261(11) -0.0065(11) -0.0013(13) -0.0096(10)
F6 0.0531(13) 0.0536(13) 0.0331(10) -0.0066(9) -0.0020(10) -0.0138(11)
F4 0.0513(13) 0.0516(11) 0.0347(11) -0.0036(10) 0.0009(11) -0.0117(9)
O4 0.0495(12) 0.0496(13) 0.0272(13) -0.0075(12) 0.0012(12) -0.0086(11)
S2 0.0486(10) 0.0486(8) 0.0272(6) -0.0066(6) 0.0008(6) -0.0094(7)
C34A 0.0495(10) 0.0502(9) 0.0305(8) -0.0056(7) 0.0004(8) -0.0110(8)
O5A 0.0495(15) 0.0487(14) 0.0270(10) -0.0061(9) 0.0007(11) -0.0083(12)
F5A 0.0498(11) 0.0523(13) 0.0359(11) -0.0032(10) 0.0007(10) -0.0106(10)
O6A 0.0466(14) 0.0498(13) 0.0268(10) -0.0061(11) -0.0012(12) -0.0103(11)
F6A 0.0528(14) 0.0531(13) 0.0337(10) -0.0081(9) -0.0013(11) -0.0135(11)
F4A 0.0504(14) 0.0516(12) 0.0331(11) -0.0038(11) 0.0009(12) -0.0115(10)
O4A 0.0490(12) 0.0497(13) 0.0274(13) -0.0064(11) 0.0007(12) -0.0086(10)
S2A 0.0483(10) 0.0486(8) 0.0272(6) -0.0065(6) 0.0004(7) -0.0098(7)
S1 0.0309(6) 0.0362(7) 0.0204(5) -0.0102(5) -0.0045(5) -0.0040(5)
F1 0.0394(13) 0.0423(13) 0.0244(9) -0.0096(9) -0.0070(10) -0.0124(12)
O1 0.0327(13) 0.0373(11) 0.0236(10) -0.0079(10) -0.0007(12) -0.0044(9)
F2 0.0318(9) 0.0447(12) 0.0297(12) -0.0026(10) -0.0025(10) -0.0056(10)
O2 0.0313(10) 0.0374(12) 0.0206(12) -0.0105(10) -0.0016(11) -0.0031(10)
F3 0.0372(12) 0.0395(10) 0.0277(11) -0.0085(9) -0.0033(11) -0.0090(9)
O3 0.0329(13) 0.0347(13) 0.0220(9) -0.0115(9) -0.0028(10) -0.0024(11)
C33 0.0330(7) 0.0390(8) 0.0237(7) -0.0090(6) -0.0052(6) -0.0064(6)
S1A 0.0309(6) 0.0363(7) 0.0204(5) -0.0104(5) -0.0044(5) -0.0041(5)
F1A 0.0391(12) 0.0418(12) 0.0259(10) -0.0094(9) -0.0075(10) -0.0126(10)
O1A 0.0333(13) 0.0372(10) 0.0240(11) -0.0075(10) -0.0014(12) -0.0045(9)
F2A 0.0309(9) 0.0444(12) 0.0290(13) -0.0020(10) -0.0032(11) -0.0047(10)
O2A 0.0313(9) 0.0390(13) 0.0212(12) -0.0104(11) -0.0016(10) -0.0035(10)
F3A 0.0341(12) 0.0408(11) 0.0288(10) -0.0066(10) -0.0020(11) -0.0078(9)
O3A 0.0332(13) 0.0345(13) 0.0218(8) -0.0113(8) -0.0025(9) -0.0020(11)
C33A 0.0328(7) 0.0389(8) 0.0237(7) -0.0086(6) -0.0050(6) -0.0062(6)
N2 0.0171(15) 0.0171(15) 0.0115(14) -0.0056(12) -0.0024(11) 0.0018(12)
C2 0.0232(19) 0.0204(18) 0.0133(17) -0.0051(14) -0.0031(14) 0.0021(15)
N3 0.0137(14) 0.0149(14) 0.0163(15) -0.0074(12) -0.0002(11) 0.0003(12)
C3 0.037(3) 0.025(2) 0.0186(19) -0.0010(16) -0.0048(17) -0.0058(19)
N4 0.0157(15) 0.0165(15) 0.0137(14) -0.0062(12) 0.0008(11) -0.0004(12)
C4 0.050(3) 0.038(3) 0.015(2) 0.0037(18) -0.0101(19) -0.008(2)
C17 0.0146(17) 0.0203(18) 0.0127(16) -0.0036(14) -0.0030(13) -0.0015(14)
C20 0.040(3) 0.042(3) 0.021(2) -0.015(2) 0.0126(19) -0.009(2)
C21 0.043(3) 0.042(3) 0.019(2) -0.0172(19) 0.0039(19) -0.009(2)
C22 0.028(2) 0.034(2) 0.0195(19) -0.0125(17) -0.0007(16) -0.0040(18)
C23 0.0214(19) 0.0226(19) 0.0120(16) -0.0067(14) 0.0028(14) 0.0012(15)
C24 0.0166(17) 0.0210(18) 0.0131(16) -0.0062(14) -0.0014(13) -0.0035(14)
C25 0.0134(17) 0.0159(17) 0.0143(17) -0.0074(14) -0.0013(13) -0.0035(14)
C26 0.0163(17) 0.0138(16) 0.0166(17) -0.0061(14) -0.0006(13) -0.0034(13)
C27 0.0186(18) 0.0213(19) 0.0208(18) -0.0115(15) 0.0023(15) -0.0026(15)
C28 0.024(2) 0.022(2) 0.034(2) -0.0179(18) 0.0030(17) 0.0019(16)
C29 0.025(2) 0.0176(19) 0.031(2) -0.0081(17) -0.0017(17) 0.0042(16)
C30 0.023(2) 0.0186(18) 0.0193(18) -0.0055(15) -0.0022(15) 0.0002(15)
C31 0.0188(18) 0.0154(17) 0.0179(17) -0.0087(14) -0.0012(14) -0.0018(14)
C32 0.0202(18) 0.0190(18) 0.0125(16) -0.0061(14) -0.0007(14) -0.0031(15)
C35 0.027(2) 0.036(2) 0.026(2) -0.0144(19) 0.0027(17) -0.0083(19)
C36 0.034(3) 0.042(3) 0.029(2) -0.020(2) -0.0054(19) 0.002(2)
C37 0.061(4) 0.039(3) 0.029(3) -0.011(2) -0.005(2) 0.005(3)
N10 0.0465(16) 0.0429(17) 0.0324(13) -0.0195(13) -0.0072(12) 0.0092(13)
O8 0.0485(18) 0.0443(18) 0.0315(15) -0.0200(14) -0.0074(14) 0.0152(15)
C38 0.0464(16) 0.0427(17) 0.0322(14) -0.0195(13) -0.0070(12) 0.0105(13)
C39 0.0479(18) 0.0445(19) 0.0333(16) -0.0189(15) -0.0079(14) 0.0080(15)
C40 0.0477(18) 0.0439(19) 0.0366(16) -0.0170(15) -0.0064(14) 0.0079(15)
N10A 0.0467(16) 0.0431(17) 0.0328(14) -0.0193(13) -0.0072(13) 0.0095(13)
O8A 0.047(2) 0.043(2) 0.0316(17) -0.0200(17) -0.0073(16) 0.0120(17)
C38A 0.0468(16) 0.0431(17) 0.0327(14) -0.0194(13) -0.0072(13) 0.0101(13)
C39A 0.0475(19) 0.0441(19) 0.0341(17) -0.0184(16) -0.0070(16) 0.0087(16)
C40A 0.0470(19) 0.0436(19) 0.0331(16) -0.0190(16) -0.0074(15) 0.0092(16)
C11 0.0176(18) 0.026(2) 0.0216(19) -0.0122(16) -0.0045(15) 0.0015(15)
C12 0.020(2) 0.027(2) 0.036(2) -0.0145(19) -0.0065(17) 0.0079(17)
N5 0.0187(16) 0.0188(15) 0.0121(14) -0.0050(12) 0.0013(12) -0.0019(12)
C5 0.047(3) 0.046(3) 0.020(2) -0.001(2) -0.015(2) -0.012(2)
N6 0.0169(15) 0.0208(16) 0.0128(14) -0.0057(12) -0.0005(12) -0.0003(12)
C6 0.033(2) 0.036(2) 0.019(2) -0.0052(18) -0.0082(17) -0.0070(19)
C7 0.0195(19) 0.0220(19) 0.0154(17) -0.0037(15) -0.0030(14) -0.0010(15)
N7 0.0158(15) 0.0147(14) 0.0132(14) -0.0060(12) -0.0004(11) -0.0004(12)
O7 0.0271(16) 0.0390(18) 0.0235(15) -0.0085(14) -0.0006(12) -0.0056(14)
C8 0.0178(18) 0.0196(18) 0.0153(17) -0.0094(14) -0.0003(14) -0.0010(14)
N8 0.0161(15) 0.0140(14) 0.0133(14) -0.0065(12) 0.0009(11) -0.0011(12)
C9 0.0135(17) 0.0120(16) 0.0188(18) -0.0074(14) -0.0004(14) -0.0015(13)
N9 0.033(2) 0.034(2) 0.0245(18) -0.0130(16) -0.0033(15) -0.0017(17)
C10 0.0121(17) 0.0170(17) 0.0231(19) -0.0094(15) 0.0015(14) -0.0019(14)
C13 0.017(2) 0.034(2) 0.038(2) -0.019(2) 0.0036(17) 0.0042(17)
C16 0.0203(19) 0.0210(19) 0.0158(17) -0.0055(15) 0.0007(14) -0.0043(15)
C15 0.0151(17) 0.0202(18) 0.0220(19) -0.0108(15) -0.0025(14) -0.0005(14)
C14 0.0190(19) 0.031(2) 0.024(2) -0.0141(17) 0.0025(15) -0.0002(16)
C19 0.029(2) 0.029(2) 0.0202(19) -0.0094(17) 0.0079(17) -0.0074(18)
C18 0.0210(19) 0.0216(19) 0.0140(17) -0.0070(15) 0.0006(14) 0.0022(15)

loop_
_atom_type_symbol
_atom_type_description
_atom_type_scat_dispersion_real
_atom_type_scat_dispersion_imag
_atom_type_scat_source
C C 0.0033 0.0016 ' International Tables Vol C Tables 4.2.6.8 and 6.1.1.4'
H H 0.0000 0.0000 ' International Tables Vol C Tables 4.2.6.8 and 6.1.1.4'
Au Au -2.0133 8.8022 ' International Tables Vol C Tables 4.2.6.8 and 6.1.1.4'
F F 0.0171 0.0103 ' International Tables Vol C Tables 4.2.6.8 and 6.1.1.4'
N N 0.0061 0.0033 ' International Tables Vol C Tables 4.2.6.8 and 6.1.1.4'
O O 0.0106 0.0060 ' International Tables Vol C Tables 4.2.6.8 and 6.1.1.4'
S S 0.1246 0.1234 ' International Tables Vol C Tables 4.2.6.8 and 6.1.1.4'

loop_
_geom_angle_atom_site_label_1
_geom_angle_atom_site_label_2
_geom_angle_atom_site_label_3
_geom_angle
_geom_angle_site_symmetry_1
_geom_angle_site_symmetry_3
C25 Au1 C9 174.19(14) 2_666 .
C25 Au1 Au2 129.83(10) 2_666 .
C9 Au1 Au2 55.94(10) . .
C25 Au1 Au2 53.58(10) 2_666 2_666
C9 Au1 Au2 132.19(10) . 2_666
Au2 Au1 Au2 76.252(5) . 2_666
C1 N1 C2 110.6(3) . .
C1 N1 C32 126.6(3) . .
C2 N1 C32 121.8(3) . .
N1 C1 N2 106.1(3) . .
N1 C1 Au2 125.8(3) . .
N2 C1 Au2 127.0(3) . .
C17 Au2 C1 161.58(15) . .
C17 Au2 C9 90.62(13) . .
C1 Au2 C9 89.28(13) . .
C17 Au2 C25 89.80(13) . .
C1 Au2 C25 90.29(13) . .
C9 Au2 C25 179.57(10) . .
C17 Au2 Au1 96.47(11) . .
C1 Au2 Au1 95.03(10) . .
C9 Au2 Au1 39.03(7) . .
C25 Au2 Au1 140.97(8) . .
C17 Au2 Au1 95.19(10) . 2_666
C1 Au2 Au1 96.00(10) . 2_666
C9 Au2 Au1 142.78(7) . 2_666
C25 Au2 Au1 37.23(8) . 2_666
Au1 Au2 Au1 103.747(5) . 2_666
F4 C34 F6 106.2(9) . .
F4 C34 F5 107.9(8) . .
F6 C34 F5 102.2(8) . .
F4 C34 S2 114.0(8) . .
F6 C34 S2 114.4(7) . .
F5 C34 S2 111.2(8) . .
O5 S2 O4 122.0(8) . .
O5 S2 O6 113.6(8) . .
O4 S2 O6 114.3(7) . .
O5 S2 C34 99.7(7) . .
O4 S2 C34 101.9(7) . .
O6 S2 C34 100.5(7) . .
F4A C34A F6A 108.1(9) . .
F4A C34A F5A 103.8(8) . .
F6A C34A F5A 106.1(9) . .
F4A C34A S2A 113.8(8) . .
F6A C34A S2A 113.1(8) . .
F5A C34A S2A 111.3(8) . .
O5A S2A O6A 120.0(9) . .
O5A S2A O4A 106.9(8) . .
O6A S2A O4A 112.5(7) . .
O5A S2A C34A 109.1(7) . .
O6A S2A C34A 105.5(7) . .
O4A S2A C34A 101.2(7) . .
O1 S1 O3 119.6(7) . .
O1 S1 O2 115.6(7) . .
O3 S1 O2 110.6(8) . .
O1 S1 C33 102.5(6) . .
O3 S1 C33 108.4(7) . .
O2 S1 C33 96.9(6) . .
F1 C33 F2 115.7(8) . .
F1 C33 F3 109.5(8) . .
F2 C33 F3 105.1(7) . .
F1 C33 S1 107.0(7) . .
F2 C33 S1 112.9(7) . .
F3 C33 S1 106.2(7) . .
O2A S1A O1A 116.0(7) . .
O2A S1A O3A 117.5(8) . .
O1A S1A O3A 110.9(7) . .
O2A S1A C33A 109.5(6) . .
O1A S1A C33A 102.8(6) . .
O3A S1A C33A 97.4(7) . .
F3A C33A F1A 104.4(8) . .
F3A C33A F2A 109.1(8) . .
F1A C33A F2A 99.8(8) . .
F3A C33A S1A 117.3(7) . .
F1A C33A S1A 116.3(7) . .
F2A C33A S1A 108.4(7) . .
C1 N2 C7 110.5(3) . .
C1 N2 C8 127.4(3) . .
C7 N2 C8 121.9(3) . .
C7 C2 N1 106.5(3) . .
C7 C2 C3 121.8(4) . .
N1 C2 C3 131.7(4) . .
C9 N3 C10 110.4(3) . .
C9 N3 C8 122.6(3) . .
C10 N3 C8 126.0(3) . .
C4 C3 C2 115.7(4) . .
C4 C3 H3 122.2 . .
C2 C3 H3 122.2 . .
C9 N4 C15 110.5(3) . .
C9 N4 C16 122.7(3) . .
C15 N4 C16 125.0(3) . .
C5 C4 C3 122.1(4) . .
C5 C4 H4 119.0 . .
C3 C4 H4 119.0 . .
N5 C17 N6 105.9(3) . .
N5 C17 Au2 125.2(3) . .
N6 C17 Au2 126.6(3) . .
C19 C20 C21 122.4(4) . .
C19 C20 H20 118.8 . .
C21 C20 H20 118.8 . .
C22 C21 C20 121.4(4) . .
C22 C21 H21 119.3 . .
C20 C21 H21 119.3 . .
C21 C22 C23 116.6(4) . .
C21 C22 H22 121.7 . .
C23 C22 H22 121.7 . .
C22 C23 N6 132.5(4) . .
C22 C23 C18 121.6(4) . .
N6 C23 C18 105.9(3) . .
N7 C24 N6 111.3(3) . .
N7 C24 H24A 109.4 . .
N6 C24 H24A 109.4 . .
N7 C24 H24B 109.4 . .
N6 C24 H24B 109.4 . .
H24A C24 H24B 108.0 . .
N7 C25 N8 106.1(3) . .
N7 C25 Au1 127.0(3) . 2_666
N8 C25 Au1 126.5(3) . 2_666
N7 C25 Au2 94.0(2) . .
N8 C25 Au2 94.3(2) . .
Au1 C25 Au2 89.19(12) 2_666 .
C27 C26 C31 122.3(3) . .
C27 C26 N7 131.7(3) . .
C31 C26 N7 106.0(3) . .
C26 C27 C28 115.7(4) . .
C26 C27 H27 122.1 . .
C28 C27 H27 122.1 . .
C27 C28 C29 122.2(4) . .
C27 C28 H28 118.9 . .
C29 C28 H28 118.9 . .
C30 C29 C28 121.8(4) . .
C30 C29 H29 119.1 . .
C28 C29 H29 119.1 . .
C31 C30 C29 116.0(4) . .
C31 C30 H30 122.0 . .
C29 C30 H30 122.0 . .
C30 C31 C26 122.0(4) . .
C30 C31 N8 132.0(4) . .
C26 C31 N8 106.0(3) . .
N8 C32 N1 111.2(3) . .
N8 C32 H32A 109.4 . .
N1 C32 H32A 109.4 . .
N8 C32 H32B 109.4 . .
N1 C32 H32B 109.4 . .
H32A C32 H32B 108.0 . .
O7 C35 N9 124.5(5) . .
O7 C35 H35 117.8 . .
N9 C35 H35 117.8 . .
N9 C36 H36A 109.5 . .
N9 C36 H36B 109.5 . .
H36A C36 H36B 109.5 . .
N9 C36 H36C 109.5 . .
H36A C36 H36C 109.5 . .
H36B C36 H36C 109.5 . .
N9 C37 H37A 109.5 . .
N9 C37 H37B 109.5 . .
H37A C37 H37B 109.5 . .
N9 C37 H37C 109.5 . .
H37A C37 H37C 109.5 . .
H37B C37 H37C 109.5 . .
C38 N10 C40 123.4(7) . .
C38 N10 C39 118.9(8) . .
C40 N10 C39 117.7(7) . .
O8 C38 N10 124.1(8) . .
O8 C38 H38 118.0 . .
N10 C38 H38 118.0 . .
N10 C39 H39A 109.5 . .
N10 C39 H39B 109.5 . .
H39A C39 H39B 109.5 . .
N10 C39 H39C 109.5 . .
H39A C39 H39C 109.5 . .
H39B C39 H39C 109.5 . .
N10 C40 H40A 109.5 . .
N10 C40 H40B 109.5 . .
H40A C40 H40B 109.5 . .
N10 C40 H40C 109.5 . .
H40A C40 H40C 109.5 . .
H40B C40 H40C 109.5 . .
C38A N10A C40A 128.4(19) . .
C38A N10A C39A 113(2) . .
C40A N10A C39A 118.3(18) . .
O8A C38A N10A 120(2) . .
O8A C38A H38A 119.9 . .
N10A C38A H38A 119.9 . .
N10A C39A H39D 109.5 . .
N10A C39A H39E 109.5 . .
H39D C39A H39E 109.5 . .
N10A C39A H39F 109.5 . .
H39D C39A H39F 109.5 . .
H39E C39A H39F 109.5 . .
N10A C40A H40D 109.5 . .
N10A C40A H40E 109.5 . .
H40D C40A H40E 109.5 . .
N10A C40A H40F 109.5 . .
H40D C40A H40F 109.5 . .
H40E C40A H40F 109.5 . .
C12 C11 C10 115.9(4) . .
C12 C11 H11 122.1 . .
C10 C11 H11 122.1 . .
C11 C12 C13 121.8(4) . .
C11 C12 H12 119.1 . .
C13 C12 H12 119.1 . .
C17 N5 C18 111.0(3) . .
C17 N5 C16 125.3(3) . .
C18 N5 C16 122.9(3) . .
C6 C5 C4 122.1(4) . .
C6 C5 H5 118.9 . .
C4 C5 H5 118.9 . .
C17 N6 C23 111.0(3) . .
C17 N6 C24 126.0(3) . .
C23 N6 C24 122.8(3) . .
C5 C6 C7 116.0(4) . .
C5 C6 H6 122.0 . .
C7 C6 H6 122.0 . .
C2 C7 C6 122.3(4) . .
C2 C7 N2 106.2(3) . .
C6 C7 N2 131.4(4) . .
C25 N7 C26 110.9(3) . .
C25 N7 C24 123.0(3) . .
C26 N7 C24 124.9(3) . .
N3 C8 N2 111.7(3) . .
N3 C8 H8A 109.3 . .
N2 C8 H8A 109.3 . .
N3 C8 H8AB 109.3 . .
N2 C8 H8AB 109.3 . .
H8A C8 H8AB 108.0 . .
C25 N8 C31 111.0(3) . .
C25 N8 C32 122.6(3) . .
C31 N8 C32 124.9(3) . .
N3 C9 N4 106.4(3) . .
N3 C9 Au1 127.4(3) . .
N4 C9 Au1 125.9(3) . .
N3 C9 Au2 95.7(2) . .
N4 C9 Au2 95.5(2) . .
Au1 C9 Au2 85.03(12) . .
C35 N9 C36 121.2(4) . .
C35 N9 C37 120.7(4) . .
C36 N9 C37 118.1(4) . .
C15 C10 C11 122.1(4) . .
C15 C10 N3 106.6(3) . .
C11 C10 N3 131.3(4) . .
C14 C13 C12 122.0(4) . .
C14 C13 H13 119.0 . .
C12 C13 H13 119.0 . .
N4 C16 N5 111.0(3) . .
N4 C16 H16A 109.4 . .
N5 C16 H16A 109.4 . .
N4 C16 H16B 109.4 . .
N5 C16 H16B 109.4 . .
H16A C16 H16B 108.0 . .
C10 C15 C14 122.4(4) . .
C10 C15 N4 106.0(3) . .
C14 C15 N4 131.5(4) . .
C13 C14 C15 115.8(4) . .
C13 C14 H14 122.1 . .
C15 C14 H14 122.1 . .
C20 C19 C18 115.9(4) . .
C20 C19 H19 122.1 . .
C18 C19 H19 122.1 . .
C19 C18 N5 131.8(4) . .
C19 C18 C23 122.1(4) . .
N5 C18 C23 106.2(3) . .

loop_
_geom_bond_atom_site_label_1
_geom_bond_atom_site_label_2
_geom_bond_distance
_geom_bond_site_symmetry_2
Au1 C25 2.017(4) 2_666
Au1 C9 2.022(3) .
Au1 Au2 3.1990(3) .
Au1 Au2 3.3332(3) 2_666
N1 C1 1.353(5) .
N1 C2 1.397(5) .
N1 C32 1.461(5) .
C1 N2 1.359(5) .
C1 Au2 2.033(3) .
Au2 C17 2.032(4) .
Au2 C9 2.660(3) .
Au2 C25 2.683(3) .
C34 F4 1.332(11) .
C34 F6 1.351(11) .
C34 F5 1.362(12) .
C34 S2 1.810(11) .
O5 S2 1.432(9) .
O6 S2 1.470(10) .
O4 S2 1.453(10) .
C34A F4A 1.316(11) .
C34A F6A 1.360(11) .
C34A F5A 1.367(12) .
C34A S2A 1.765(11) .
O5A S2A 1.399(10) .
O6A S2A 1.413(10) .
O4A S2A 1.533(10) .
S1 O1 1.426(6) .
S1 O3 1.429(6) .
S1 O2 1.462(6) .
S1 C33 1.813(7) .
F1 C33 1.346(10) .
F2 C33 1.353(10) .
F3 C33 1.354(10) .
S1A O2A 1.434(7) .
S1A O1A 1.451(7) .
S1A O3A 1.459(8) .
S1A C33A 1.814(7) .
F1A C33A 1.339(10) .
F2A C33A 1.357(11) .
F3A C33A 1.325(10) .
N2 C7 1.397(5) .
N2 C8 1.473(5) .
C2 C7 1.379(6) .
C2 C3 1.401(6) .
N3 C9 1.350(5) .
N3 C10 1.403(5) .
N3 C8 1.447(5) .
C3 C4 1.391(6) .
C3 H3 0.9500 .
N4 C9 1.360(5) .
N4 C15 1.402(5) .
N4 C16 1.443(5) .
C4 C5 1.389(7) .
C4 H4 0.9500 .
C17 N5 1.357(5) .
C17 N6 1.361(5) .
C20 C19 1.383(6) .
C20 C21 1.403(7) .
C20 H20 0.9500 .
C21 C22 1.384(6) .
C21 H21 0.9500 .
C22 C23 1.391(6) .
C22 H22 0.9500 .
C23 N6 1.397(5) .
C23 C18 1.398(6) .
C24 N7 1.444(5) .
C24 N6 1.467(5) .
C24 H24A 0.9900 .
C24 H24B 0.9900 .
C25 N7 1.354(4) .
C25 N8 1.357(5) .
C26 C27 1.379(5) .
C26 C31 1.396(5) .
C26 N7 1.400(5) .
C27 C28 1.383(6) .
C27 H27 0.9500 .
C28 C29 1.396(6) .
C28 H28 0.9500 .
C29 C30 1.384(6) .
C29 H29 0.9500 .
C30 C31 1.382(5) .
C30 H30 0.9500 .
C31 N8 1.396(5) .
C32 N8 1.451(5) .
C32 H32A 0.9900 .
C32 H32B 0.9900 .
C35 O7 1.239(6) .
C35 N9 1.336(6) .
C35 H35 0.9500 .
C36 N9 1.450(6) .
C36 H36A 0.9800 .
C36 H36B 0.9800 .
C36 H36C 0.9800 .
C37 N9 1.467(6) .
C37 H37A 0.9800 .
C37 H37B 0.9800 .
C37 H37C 0.9800 .
N10 C38 1.340(10) .
N10 C40 1.421(13) .
N10 C39 1.468(9) .
O8 C38 1.227(8) .
C38 H38 0.9500 .
C39 H39A 0.9800 .
C39 H39B 0.9800 .
C39 H39C 0.9800 .
C40 H40A 0.9800 .
C40 H40B 0.9800 .
C40 H40C 0.9800 .
N10A C38A 1.356(19) .
N10A C40A 1.40(2) .
N10A C39A 1.492(18) .
O8A C38A 1.237(17) .
C38A H38A 0.9500 .
C39A H39D 0.9800 .
C39A H39E 0.9800 .
C39A H39F 0.9800 .
C40A H40D 0.9800 .
C40A H40E 0.9800 .
C40A H40F 0.9800 .
C11 C12 1.383(6) .
C11 C10 1.390(5) .
C11 H11 0.9500 .
C12 C13 1.402(6) .
C12 H12 0.9500 .
N5 C18 1.397(5) .
N5 C16 1.465(5) .
C5 C6 1.382(6) .
C5 H5 0.9500 .
C6 C7 1.394(6) .
C6 H6 0.9500 .
C8 H8A 0.9900 .
C8 H8AB 0.9900 .
C10 C15 1.383(5) .
C13 C14 1.382(6) .
C13 H13 0.9500 .
C16 H16A 0.9900 .
C16 H16B 0.9900 .
C15 C14 1.386(5) .
C14 H14 0.9500 .
C19 C18 1.393(5) .
C19 H19 0.9500 .

loop_
_geom_torsion_atom_site_label_1
_geom_torsion_atom_site_label_2
_geom_torsion_atom_site_label_3
_geom_torsion_atom_site_label_4
_geom_torsion
_geom_torsion_site_symmetry_1
C2 N1 C1 N2 2.5(4) .
C32 N1 C1 N2 171.4(3) .
C2 N1 C1 Au2 170.8(3) .
C32 N1 C1 Au2 -20.3(5) .
F4 C34 S2 O5 -60.0(10) .
F6 C34 S2 O5 177.4(9) .
F5 C34 S2 O5 62.3(9) .
F4 C34 S2 O4 65.8(10) .
F6 C34 S2 O4 -56.7(10) .
F5 C34 S2 O4 -171.9(7) .
F4 C34 S2 O6 -176.3(8) .
F6 C34 S2 O6 61.1(10) .
F5 C34 S2 O6 -54.1(9) .
F4A C34A S2A O5A -50.6(11) .
F6A C34A S2A O5A -174.4(9) .
F5A C34A S2A O5A 66.2(10) .
F4A C34A S2A O6A 179.1(9) .
F6A C34A S2A O6A 55.3(11) .
F5A C34A S2A O6A -64.0(10) .
F4A C34A S2A O4A 61.8(10) .
F6A C34A S2A O4A -62.0(10) .
F5A C34A S2A O4A 178.7(8) .
O1 S1 C33 F1 -46.3(9) .
O3 S1 C33 F1 -173.7(9) .
O2 S1 C33 F1 71.9(8) .
O1 S1 C33 F2 82.1(9) .
O3 S1 C33 F2 -45.3(11) .
O2 S1 C33 F2 -159.7(8) .
O1 S1 C33 F3 -163.2(8) .
O3 S1 C33 F3 69.4(10) .
O2 S1 C33 F3 -45.1(8) .
O2A S1A C33A F3A -77.0(10) .
O1A S1A C33A F3A 159.2(9) .
O3A S1A C33A F3A 45.7(10) .
O2A S1A C33A F1A 47.6(10) .
O1A S1A C33A F1A -76.3(10) .
O3A S1A C33A F1A 170.2(10) .
O2A S1A C33A F2A 159.0(8) .
O1A S1A C33A F2A 35.2(9) .
O3A S1A C33A F2A -78.3(9) .
N1 C1 N2 C7 -2.6(4) .
Au2 C1 N2 C7 -170.7(3) .
N1 C1 N2 C8 -178.3(3) .
Au2 C1 N2 C8 13.6(5) .
C1 N1 C2 C7 -1.5(4) .
C32 N1 C2 C7 -171.0(3) .
C1 N1 C2 C3 176.5(4) .
C32 N1 C2 C3 7.0(7) .
C7 C2 C3 C4 0.4(7) .
N1 C2 C3 C4 -177.3(4) .
C2 C3 C4 C5 0.3(8) .
C19 C20 C21 C22 0.0(8) .
C20 C21 C22 C23 0.3(7) .
C21 C22 C23 N6 178.9(4) .
C21 C22 C23 C18 0.0(6) .
C31 C26 C27 C28 0.3(6) .
N7 C26 C27 C28 -176.0(4) .
C26 C27 C28 C29 0.0(6) .
C27 C28 C29 C30 -0.3(7) .
C28 C29 C30 C31 0.2(6) .
C29 C30 C31 C26 0.2(6) .
C29 C30 C31 N8 176.9(4) .
C27 C26 C31 C30 -0.4(6) .
N7 C26 C31 C30 176.8(4) .
C27 C26 C31 N8 -177.9(3) .
N7 C26 C31 N8 -0.7(4) .
C1 N1 C32 N8 48.7(5) .
C2 N1 C32 N8 -143.5(3) .
C40 N10 C38 O8 -1.1(14) .
C39 N10 C38 O8 179.8(7) .
C40A N10A C38A O8A 1(6) .
C39A N10A C38A O8A 179(2) .
C10 C11 C12 C13 -0.1(6) .
N6 C17 N5 C18 0.8(4) .
Au2 C17 N5 C18 164.3(3) .
N6 C17 N5 C16 170.7(3) .
Au2 C17 N5 C16 -25.8(5) .
C3 C4 C5 C6 0.1(9) .
N5 C17 N6 C23 -1.2(4) .
Au2 C17 N6 C23 -164.4(3) .
N5 C17 N6 C24 -176.8(3) .
Au2 C17 N6 C24 20.0(5) .
C22 C23 N6 C17 -177.9(4) .
C18 C23 N6 C17 1.2(4) .
C22 C23 N6 C24 -2.2(7) .
C18 C23 N6 C24 176.9(3) .
N7 C24 N6 C17 -46.7(5) .
N7 C24 N6 C23 138.2(3) .
C4 C5 C6 C7 -1.1(8) .
N1 C2 C7 C6 176.7(4) .
C3 C2 C7 C6 -1.6(7) .
N1 C2 C7 N2 -0.2(4) .
C3 C2 C7 N2 -178.4(4) .
C5 C6 C7 C2 1.8(7) .
C5 C6 C7 N2 177.8(5) .
C1 N2 C7 C2 1.7(4) .
C8 N2 C7 C2 177.7(3) .
C1 N2 C7 C6 -174.7(5) .
C8 N2 C7 C6 1.3(7) .
N8 C25 N7 C26 -1.6(4) .
Au1 C25 N7 C26 -174.1(3) 2_666
Au2 C25 N7 C26 94.0(3) .
N8 C25 N7 C24 -169.4(3) .
Au1 C25 N7 C24 18.2(5) 2_666
Au2 C25 N7 C24 -73.8(3) .
C27 C26 N7 C25 178.3(4) .
C31 C26 N7 C25 1.5(4) .
C27 C26 N7 C24 -14.3(6) .
C31 C26 N7 C24 169.0(3) .
N6 C24 N7 C25 92.0(4) .
N6 C24 N7 C26 -74.0(4) .
C9 N3 C8 N2 88.2(4) .
C10 N3 C8 N2 -79.5(4) .
C1 N2 C8 N3 -40.9(5) .
C7 N2 C8 N3 143.8(3) .
N7 C25 N8 C31 1.1(4) .
Au1 C25 N8 C31 173.6(3) 2_666
Au2 C25 N8 C31 -94.2(3) .
N7 C25 N8 C32 167.5(3) .
Au1 C25 N8 C32 -20.0(5) 2_666
Au2 C25 N8 C32 72.2(3) .
C30 C31 N8 C25 -177.4(4) .
C26 C31 N8 C25 -0.2(4) .
C30 C31 N8 C32 16.6(6) .
C26 C31 N8 C32 -166.3(3) .
N1 C32 N8 C25 -92.2(4) .
N1 C32 N8 C31 72.3(4) .
C10 N3 C9 N4 -1.7(4) .
C8 N3 C9 N4 -171.0(3) .
C10 N3 C9 Au1 -176.1(3) .
C8 N3 C9 Au1 14.6(5) .
C10 N3 C9 Au2 95.8(3) .
C8 N3 C9 Au2 -73.6(3) .
C15 N4 C9 N3 1.8(4) .
C16 N4 C9 N3 167.5(3) .
C15 N4 C9 Au1 176.4(3) .
C16 N4 C9 Au1 -17.9(5) .
C15 N4 C9 Au2 -95.8(3) .
C16 N4 C9 Au2 69.9(3) .
O7 C35 N9 C36 -0.5(7) .
O7 C35 N9 C37 -178.1(5) .
C12 C11 C10 C15 0.8(6) .
C12 C11 C10 N3 -176.6(4) .
C9 N3 C10 C15 0.9(4) .
C8 N3 C10 C15 169.8(3) .
C9 N3 C10 C11 178.5(4) .
C8 N3 C10 C11 -12.6(6) .
C11 C12 C13 C14 -0.2(7) .
C9 N4 C16 N5 -91.9(4) .
C15 N4 C16 N5 71.7(5) .
C17 N5 C16 N4 53.7(5) .
C18 N5 C16 N4 -137.6(4) .
C11 C10 C15 C14 -1.1(6) .
N3 C10 C15 C14 176.8(4) .
C11 C10 C15 N4 -177.7(4) .
N3 C10 C15 N4 0.2(4) .
C9 N4 C15 C10 -1.3(4) .
C16 N4 C15 C10 -166.6(3) .
C9 N4 C15 C14 -177.4(4) .
C16 N4 C15 C14 17.3(7) .
C12 C13 C14 C15 0.0(7) .
C10 C15 C14 C13 0.7(6) .
N4 C15 C14 C13 176.3(4) .
C21 C20 C19 C18 -0.6(7) .
C20 C19 C18 N5 -178.1(4) .
C20 C19 C18 C23 0.9(6) .
C17 N5 C18 C19 178.9(4) .
C16 N5 C18 C19 8.8(7) .
C17 N5 C18 C23 -0.1(4) .
C16 N5 C18 C23 -170.3(3) .
C22 C23 C18 C19 -0.6(6) .
N6 C23 C18 C19 -179.8(4) .
C22 C23 C18 N5 178.6(4) .
N6 C23 C18 N5 -0.6(4) .
